data_7032519
loop_
_publ_author_name
'Behrle, Andrew C.'
'Levin, Jessica R.'
'Kim, Jee Eon'
'Drewett, Jonathan M.'
'Barnes, Charles L.'
'Schelter, Eric J.'
'Walensky, Justin R.'

_publ_section_title
;
 Stabilization of M(IV) = Ti, Zr, Hf, Ce, and Th using a selenium
 bis(phenolate) ligand.
;
_journal_issue 6
_journal_name_full 'Dalton transactions (Cambridge, England : 2003)'
_journal_page_first 2693
_journal_page_last 2702
_journal_paper_doi 10.1039/c4dt01798f
_journal_volume 44
_journal_year 2015
_chemical_formula_moiety 'C60 H88 Hf1 O5 Se2, 4(C4 H8 O)'
_chemical_formula_sum 'C76 H120 Hf O9 Se2'
_chemical_formula_weight 1514.13
_space_group_IT_number 15
_symmetry_cell_setting monoclinic
_symmetry_Int_Tables_number 15
_symmetry_space_group_name_Hall '-C 2yc'
_symmetry_space_group_name_H-M 'C 1 2/c 1'
_atom_sites_solution_hydrogens geom
_atom_sites_solution_primary direct
_atom_sites_solution_secondary difmap
_audit_creation_method SHELXL-97
_cell_angle_alpha 90.00
_cell_angle_beta 113.1420(10)
_cell_angle_gamma 90.00
_cell_formula_units_Z 4
_cell_length_a 26.492(3)
_cell_length_b 10.2565(10)
_cell_length_c 30.459(3)
_cell_measurement_reflns_used 9846
_cell_measurement_temperature 173(2)
_cell_measurement_theta_max 27.4
_cell_measurement_theta_min 2.2
_cell_volume 7610.2(14)
_computing_cell_refinement 'APEX2 (Bruker AXS, 2008)'
_computing_data_collection 'APEX2 (Bruker AXS, 2008)'
_computing_data_reduction 'APEX2 (Bruker AXS, 2008)'
_computing_molecular_graphics 'X-SEED, Barbour, 2001'
_computing_publication_material 'CIFTAB (Sheldrick, 1997)'
_computing_structure_refinement 'SHELXL-97 (Sheldrick, 1997)'
_computing_structure_solution 'SHELXS-97 (Sheldrick, 1997)'
_diffrn_ambient_temperature 173(2)
_diffrn_measured_fraction_theta_full 0.993
_diffrn_measured_fraction_theta_max 0.993
_diffrn_measurement_device_type 'Bruker APEXII CCD area detector'
_diffrn_measurement_method 'omega scans'
_diffrn_radiation_monochromator graphite
_diffrn_radiation_type MoK\a
_diffrn_radiation_wavelength 0.71073
_diffrn_reflns_av_R_equivalents 0.0319
_diffrn_reflns_av_sigmaI/netI 0.0260
_diffrn_reflns_limit_h_max 33
_diffrn_reflns_limit_h_min -34
_diffrn_reflns_limit_k_max 13
_diffrn_reflns_limit_k_min -13
_diffrn_reflns_limit_l_max 39
_diffrn_reflns_limit_l_min -39
_diffrn_reflns_number 43101
_diffrn_reflns_theta_full 27.52
_diffrn_reflns_theta_max 27.52
_diffrn_reflns_theta_min 1.67
_diffrn_source 'fine-focus sealed tube'
_diffrn_standards_decay_% 0.0
_exptl_absorpt_coefficient_mu 2.379
_exptl_absorpt_correction_T_max 0.54
_exptl_absorpt_correction_T_min 0.42
_exptl_absorpt_correction_type multi-scan
_exptl_absorpt_process_details
;
 Data were corrected for decay and absorption using the program SADABS 
 (Sheldrick, G. M. (2003). SADABS. Version 2.10. University of
 G\"ottingen, Germany).
;
_exptl_crystal_colour Brown
_exptl_crystal_density_diffrn 1.322
_exptl_crystal_density_method 'not measured'
_exptl_crystal_description Prism
_exptl_crystal_F_000 3152
_exptl_crystal_size_max 0.50
_exptl_crystal_size_mid 0.50
_exptl_crystal_size_min 0.30
_platon_squeeze_details
;
;
_refine_diff_density_max 1.400
_refine_diff_density_min -0.876
_refine_diff_density_rms 0.075
_refine_ls_extinction_method none
_refine_ls_goodness_of_fit_ref 1.071
_refine_ls_hydrogen_treatment mixed
_refine_ls_matrix_type full
_refine_ls_number_parameters 330
_refine_ls_number_reflns 8717
_refine_ls_number_restraints 3
_refine_ls_restrained_S_all 1.072
_refine_ls_R_factor_all 0.0329
_refine_ls_R_factor_gt 0.0272
_refine_ls_shift/su_max 0.001
_refine_ls_shift/su_mean 0.000
_refine_ls_structure_factor_coef Fsqd
_refine_ls_weighting_details 'calc w=1/[\s^2^(Fo^2^)+(0.0369P)^2^+7.3443P] where P=(Fo^2^+2Fc^2^)/3'
_refine_ls_weighting_scheme calc
_refine_ls_wR_factor_gt 0.0685
_refine_ls_wR_factor_ref 0.0699
_reflns_number_gt 7622
_reflns_number_total 8717
_reflns_threshold_expression >2sigma(I)
_cod_data_source_file c4dt01798f2.cif
_cod_data_source_block Hf[ArOSeO]2_Ar=2,4-tBuC6H2
_cod_depositor_comments 'Adding full bibliography for 7032518--7032522.cif.'
_cod_original_cell_volume 7610.2(13)
_cod_original_sg_symbol_H-M 'C 2/c'
_cod_database_code 7032519

loop_
_symmetry_equiv_pos_as_xyz
'x, y, z'
'-x, y, -z+1/2'
'x+1/2, y+1/2, z'
'-x+1/2, y+1/2, -z+1/2'
'-x, -y, -z'
'x, -y, z-1/2'
'-x+1/2, -y+1/2, -z'
'x+1/2, -y+1/2, z-1/2'

loop_
_atom_site_label
_atom_site_type_symbol
_atom_site_fract_x
_atom_site_fract_y
_atom_site_fract_z
_atom_site_U_iso_or_equiv
_atom_site_adp_type
_atom_site_occupancy
_atom_site_symmetry_multiplicity
_atom_site_calc_flag
_atom_site_refinement_flags
_atom_site_disorder_assembly
_atom_site_disorder_group
Hf1 Hf 0.5000 0.138507(13) 0.2500 0.02368(5) Uani 1 2 d S . .
Se1 Se 0.442543(10) -0.09545(2) 0.204085(8) 0.02546(6) Uani 1 1 d . . .
C15 C 0.37659(10) 0.1296(2) 0.17237(9) 0.0304(5) Uani 1 1 d . . .
O1 O 0.52686(7) 0.09476(16) 0.19902(6) 0.0293(4) Uani 1 1 d . . .
C17 C 0.33193(11) -0.0746(3) 0.13552(10) 0.0350(6) Uani 1 1 d . . .
H17 H 0.3344 -0.1664 0.1328 0.042 Uiso 1 1 calc R . .
C2 C 0.48202(10) -0.1007(2) 0.16281(8) 0.0264(5) Uani 1 1 d . . .
C16 C 0.37666(10) -0.0045(2) 0.16611(9) 0.0278(5) Uani 1 1 d . . .
C19 C 0.28292(12) 0.1238(3) 0.11504(11) 0.0419(7) Uani 1 1 d . . .
H19 H 0.2499 0.1688 0.0970 0.050 Uiso 1 1 calc R . .
C6 C 0.55123(11) -0.0078(3) 0.13884(9) 0.0333(6) Uani 1 1 d . . .
C1 C 0.52043(10) -0.0021(2) 0.16765(8) 0.0269(5) Uani 1 1 d . . .
C3 C 0.47306(11) -0.2030(2) 0.13076(8) 0.0312(5) Uani 1 1 d . . .
H3 H 0.4468 -0.2683 0.1286 0.037 Uiso 1 1 calc R . .
C21 C 0.23264(13) -0.0806(3) 0.07308(14) 0.0598(10) Uani 1 1 d . . .
C5 C 0.54070(12) -0.1114(3) 0.10701(10) 0.0381(6) Uani 1 1 d . . .
H5 H 0.5610 -0.1154 0.0873 0.046 Uiso 1 1 calc R . .
C4 C 0.50255(12) -0.2097(3) 0.10190(9) 0.0359(6) Uani 1 1 d . A .
C7 C 0.49295(14) -0.3196(3) 0.06488(10) 0.0465(7) Uani 1 1 d D . .
C18 C 0.28357(11) -0.0100(3) 0.10897(10) 0.0400(6) Uani 1 1 d . . .
C20 C 0.32698(11) 0.1973(3) 0.14560(10) 0.0393(6) Uani 1 1 d . . .
C25 C 0.32197(14) 0.3448(3) 0.15086(16) 0.0659(12) Uani 1 1 d . . .
C11 C 0.59439(13) 0.0979(3) 0.14295(12) 0.0440(7) Uani 1 1 d . . .
C27 C 0.33117(18) 0.3756(4) 0.20280(19) 0.0954(18) Uani 1 1 d . . .
H27A H 0.2996 0.3452 0.2091 0.143 Uiso 1 1 calc R . .
H27B H 0.3354 0.4700 0.2081 0.143 Uiso 1 1 calc R . .
H27C H 0.3644 0.3313 0.2244 0.143 Uiso 1 1 calc R . .
C14 C 0.56643(16) 0.2309(3) 0.12918(13) 0.0579(9) Uani 1 1 d . . .
H14A H 0.5401 0.2286 0.0959 0.087 Uiso 1 1 calc R . .
H14B H 0.5942 0.2979 0.1329 0.087 Uiso 1 1 calc R . .
H14C H 0.5471 0.2513 0.1499 0.087 Uiso 1 1 calc R . .
O3 O 0.5000 0.3527(2) 0.2500 0.0353(6) Uani 1 2 d S . .
O2 O 0.42167(7) 0.19134(17) 0.20248(6) 0.0338(4) Uani 1 1 d . . .
C29 C 0.51593(14) 0.4346(3) 0.21856(12) 0.0488(8) Uani 1 1 d . . .
H29A H 0.4925 0.4168 0.1847 0.059 Uiso 1 1 calc R . .
H29B H 0.5548 0.4194 0.2238 0.059 Uiso 1 1 calc R . .
C13 C 0.63795(14) 0.1028(4) 0.19454(14) 0.0628(10) Uani 1 1 d . . .
H13A H 0.6200 0.1204 0.2166 0.094 Uiso 1 1 calc R . .
H13B H 0.6644 0.1722 0.1972 0.094 Uiso 1 1 calc R . .
H13C H 0.6571 0.0189 0.2026 0.094 Uiso 1 1 calc R . .
C12 C 0.62342(16) 0.0706(4) 0.10902(15) 0.0695(11) Uani 1 1 d . . .
H12A H 0.6428 -0.0130 0.1174 0.104 Uiso 1 1 calc R . .
H12B H 0.6498 0.1404 0.1119 0.104 Uiso 1 1 calc R . .
H12C H 0.5962 0.0668 0.0761 0.104 Uiso 1 1 calc R . .
C24 C 0.24047(16) -0.2280(4) 0.07480(18) 0.0900(16) Uani 1 1 d . . .
H24A H 0.2717 -0.2497 0.0665 0.135 Uiso 1 1 calc R . .
H24B H 0.2072 -0.2694 0.0519 0.135 Uiso 1 1 calc R . .
H24C H 0.2476 -0.2597 0.1071 0.135 Uiso 1 1 calc R . .
C10 C 0.54686(19) -0.3864(5) 0.07272(19) 0.0775(17) Uani 0.887(6) 1 d P A 1
H10A H 0.5731 -0.3220 0.0706 0.116 Uiso 0.887(6) 1 calc PR A 1
H10B H 0.5407 -0.4536 0.0483 0.116 Uiso 0.887(6) 1 calc PR A 1
H10C H 0.5616 -0.4270 0.1044 0.116 Uiso 0.887(6) 1 calc PR A 1
C9 C 0.4675(2) -0.2599(5) 0.01467(13) 0.0709(15) Uani 0.887(6) 1 d P A 1
H9A H 0.4326 -0.2182 0.0102 0.106 Uiso 0.887(6) 1 calc PR A 1
H9B H 0.4612 -0.3288 -0.0092 0.106 Uiso 0.887(6) 1 calc PR A 1
H9C H 0.4926 -0.1948 0.0110 0.106 Uiso 0.887(6) 1 calc PR A 1
C28 C 0.26430(17) 0.3957(4) 0.1188(2) 0.113(2) Uani 1 1 d . . .
H28A H 0.2364 0.3478 0.1259 0.169 Uiso 1 1 calc R . .
H28B H 0.2581 0.3829 0.0852 0.169 Uiso 1 1 calc R . .
H28C H 0.2618 0.4888 0.1249 0.169 Uiso 1 1 calc R . .
C8 C 0.4525(2) -0.4226(4) 0.06779(17) 0.0797(18) Uani 0.887(6) 1 d P A 1
H8A H 0.4175 -0.3808 0.0632 0.120 Uiso 0.887(6) 1 calc PR A 1
H8B H 0.4676 -0.4647 0.0992 0.120 Uiso 0.887(6) 1 calc PR A 1
H8C H 0.4465 -0.4883 0.0429 0.120 Uiso 0.887(6) 1 calc PR A 1
C22 C 0.18312(15) -0.0510(5) 0.0860(2) 0.0948(17) Uani 1 1 d . . .
H22A H 0.1912 -0.0799 0.1188 0.142 Uiso 1 1 calc R . .
H22B H 0.1507 -0.0973 0.0640 0.142 Uiso 1 1 calc R . .
H22C H 0.1759 0.0430 0.0836 0.142 Uiso 1 1 calc R . .
C26 C 0.36428(18) 0.4166(4) 0.13602(19) 0.0999(19) Uani 1 1 d . . .
H26A H 0.3630 0.5103 0.1418 0.150 Uiso 1 1 calc R . .
H26B H 0.3554 0.4017 0.1020 0.150 Uiso 1 1 calc R . .
H26C H 0.4012 0.3834 0.1548 0.150 Uiso 1 1 calc R . .
C23 C 0.22200(18) -0.0315(5) 0.02244(15) 0.0990(17) Uani 1 1 d . . .
H23A H 0.2144 0.0623 0.0205 0.148 Uiso 1 1 calc R . .
H23B H 0.1903 -0.0776 -0.0008 0.148 Uiso 1 1 calc R . .
H23C H 0.2544 -0.0481 0.0153 0.148 Uiso 1 1 calc R . .
C30 C 0.5079(3) 0.5702(4) 0.2316(2) 0.119(2) Uani 1 1 d . . .
H30A H 0.5426 0.6195 0.2404 0.143 Uiso 1 1 calc R . .
H30B H 0.4796 0.6138 0.2039 0.143 Uiso 1 1 calc R . .
C8' C 0.5015(11) -0.4514(18) 0.0940(8) 0.036(6) Uiso 0.113(6) 1 d PD A 2
H8'1 H 0.5395 -0.4564 0.1174 0.055 Uiso 0.113(6) 1 calc PR A 2
H8'2 H 0.4939 -0.5255 0.0720 0.055 Uiso 0.113(6) 1 calc PR A 2
H8'3 H 0.4765 -0.4538 0.1106 0.055 Uiso 0.113(6) 1 calc PR A 2
C10' C 0.5407(12) -0.320(4) 0.0468(13) 0.060(9) Uiso 0.113(6) 1 d PD A 2
H10D H 0.5760 -0.3186 0.0742 0.090 Uiso 0.113(6) 1 calc PR A 2
H10E H 0.5376 -0.2427 0.0270 0.090 Uiso 0.113(6) 1 calc PR A 2
H10F H 0.5382 -0.3987 0.0278 0.090 Uiso 0.113(6) 1 calc PR A 2
C9' C 0.4353(9) -0.319(4) 0.0281(10) 0.065(10) Uiso 0.113(6) 1 d PD A 2
H9'1 H 0.4306 -0.3894 0.0052 0.097 Uiso 0.113(6) 1 calc PR A 2
H9'2 H 0.4278 -0.2349 0.0112 0.097 Uiso 0.113(6) 1 calc PR A 2
H9'3 H 0.4096 -0.3310 0.0437 0.097 Uiso 0.113(6) 1 calc PR A 2

loop_
_atom_site_aniso_label
_atom_site_aniso_U_11
_atom_site_aniso_U_22
_atom_site_aniso_U_33
_atom_site_aniso_U_23
_atom_site_aniso_U_13
_atom_site_aniso_U_12
Hf1 0.03065(8) 0.01707(7) 0.02094(7) 0.000 0.00760(5) 0.000
Se1 0.02961(13) 0.01907(12) 0.02793(13) 0.00078(8) 0.01155(10) -0.00038(9)
C15 0.0295(12) 0.0268(12) 0.0290(12) 0.0031(10) 0.0053(10) -0.0015(10)
O1 0.0407(10) 0.0222(8) 0.0271(9) -0.0027(6) 0.0157(8) -0.0057(7)
C17 0.0316(14) 0.0292(14) 0.0435(16) -0.0055(11) 0.0139(12) -0.0044(11)
C2 0.0298(13) 0.0242(12) 0.0251(12) -0.0004(9) 0.0109(10) 0.0020(9)
C16 0.0295(13) 0.0244(12) 0.0284(12) 0.0014(9) 0.0104(10) -0.0015(10)
C19 0.0319(14) 0.0371(15) 0.0461(17) 0.0027(13) 0.0040(12) 0.0003(12)
C6 0.0372(14) 0.0309(13) 0.0344(14) 0.0032(10) 0.0167(12) -0.0001(11)
C1 0.0310(13) 0.0252(12) 0.0227(11) 0.0010(9) 0.0088(10) 0.0010(10)
C3 0.0356(14) 0.0256(13) 0.0271(12) -0.0019(10) 0.0067(10) 0.0015(10)
C21 0.0330(17) 0.0489(19) 0.077(3) -0.0175(18) -0.0001(16) -0.0059(14)
C5 0.0480(17) 0.0388(15) 0.0327(14) -0.0007(11) 0.0212(13) 0.0044(12)
C4 0.0452(16) 0.0325(14) 0.0281(13) -0.0040(10) 0.0124(12) 0.0052(12)
C7 0.062(2) 0.0418(16) 0.0363(15) -0.0140(13) 0.0198(14) 0.0036(15)
C18 0.0299(14) 0.0372(15) 0.0453(16) -0.0045(12) 0.0067(12) -0.0047(11)
C20 0.0348(15) 0.0283(14) 0.0451(16) 0.0042(12) 0.0051(12) 0.0031(11)
C25 0.0432(18) 0.0281(17) 0.093(3) 0.0024(16) -0.0097(18) 0.0050(13)
C11 0.0516(18) 0.0409(16) 0.0516(18) -0.0012(13) 0.0332(15) -0.0067(13)
C27 0.069(3) 0.056(2) 0.133(4) -0.045(3) 0.010(3) 0.019(2)
C14 0.083(3) 0.0402(17) 0.069(2) 0.0043(16) 0.050(2) -0.0084(17)
O3 0.0436(15) 0.0197(13) 0.0385(14) 0.000 0.0117(12) 0.000
O2 0.0337(10) 0.0225(9) 0.0327(9) 0.0011(7) -0.0002(8) -0.0005(7)
C29 0.065(2) 0.0311(15) 0.0569(19) 0.0120(13) 0.0305(17) 0.0052(14)
C13 0.0413(19) 0.063(2) 0.081(3) -0.0054(19) 0.0208(18) -0.0184(16)
C12 0.079(3) 0.064(2) 0.097(3) -0.004(2) 0.068(3) -0.009(2)
C24 0.047(2) 0.054(2) 0.133(4) -0.039(3) -0.003(2) -0.0142(18)
C10 0.077(3) 0.068(3) 0.077(3) -0.033(3) 0.019(3) 0.022(2)
C9 0.094(4) 0.073(3) 0.035(2) -0.0192(19) 0.014(2) 0.009(3)
C28 0.060(3) 0.032(2) 0.175(5) 0.000(3) -0.029(3) 0.0139(18)
C8 0.125(5) 0.055(3) 0.071(3) -0.041(2) 0.051(3) -0.032(3)
C22 0.037(2) 0.076(3) 0.160(5) -0.039(3) 0.026(3) -0.0166(19)
C26 0.075(3) 0.044(2) 0.133(4) 0.037(2) -0.010(3) -0.010(2)
C23 0.070(3) 0.114(4) 0.067(3) -0.020(3) -0.022(2) -0.015(3)
C30 0.253(7) 0.0243(18) 0.152(5) 0.014(2) 0.156(5) 0.016(3)

loop_
_atom_type_symbol
_atom_type_description
_atom_type_scat_dispersion_real
_atom_type_scat_dispersion_imag
_atom_type_scat_source
C C 0.0033 0.0016 'International Tables Vol C Tables 4.2.6.8 and 6.1.1.4'
H H 0.0000 0.0000 'International Tables Vol C Tables 4.2.6.8 and 6.1.1.4'
O O 0.0106 0.0060 'International Tables Vol C Tables 4.2.6.8 and 6.1.1.4'
Se Se -0.0929 2.2259 'International Tables Vol C Tables 4.2.6.8 and 6.1.1.4'
Hf Hf -0.5830 6.1852 'International Tables Vol C Tables 4.2.6.8 and 6.1.1.4'

loop_
_geom_angle_atom_site_label_1
_geom_angle_atom_site_label_2
_geom_angle_atom_site_label_3
_geom_angle
_geom_angle_site_symmetry_1
_geom_angle_site_symmetry_3
O1 Hf1 O1 154.03(9) 2_655 .
O1 Hf1 O2 92.10(7) 2_655 .
O1 Hf1 O2 94.61(7) . .
O1 Hf1 O2 94.60(7) 2_655 2_655
O1 Hf1 O2 92.10(7) . 2_655
O2 Hf1 O2 149.83(10) . 2_655
O1 Hf1 O3 102.99(5) 2_655 .
O1 Hf1 O3 102.99(5) . .
O2 Hf1 O3 74.91(5) . .
O2 Hf1 O3 74.91(5) 2_655 .
O1 Hf1 Se1 84.77(5) 2_655 .
O1 Hf1 Se1 73.63(5) . .
O2 Hf1 Se1 71.84(5) . .
O2 Hf1 Se1 138.06(5) 2_655 .
O3 Hf1 Se1 146.103(6) . .
O1 Hf1 Se1 73.63(5) 2_655 2_655
O1 Hf1 Se1 84.77(5) . 2_655
O2 Hf1 Se1 138.06(5) . 2_655
O2 Hf1 Se1 71.84(5) 2_655 2_655
O3 Hf1 Se1 146.102(6) . 2_655
Se1 Hf1 Se1 67.795(12) . 2_655
C16 Se1 C2 102.65(10) . .
C16 Se1 Hf1 93.98(7) . .
C2 Se1 Hf1 91.21(7) . .
O2 C15 C16 120.7(2) . .
O2 C15 C20 122.2(2) . .
C16 C15 C20 117.0(2) . .
C1 O1 Hf1 137.37(15) . .
C18 C17 C16 119.7(3) . .
C3 C2 C1 122.4(2) . .
C3 C2 Se1 119.55(19) . .
C1 C2 Se1 118.00(17) . .
C17 C16 C15 124.0(2) . .
C17 C16 Se1 119.28(19) . .
C15 C16 Se1 116.72(18) . .
C18 C19 C20 125.0(3) . .
C5 C6 C1 117.2(2) . .
C5 C6 C11 122.2(2) . .
C1 C6 C11 120.6(2) . .
O1 C1 C2 119.5(2) . .
O1 C1 C6 122.0(2) . .
C2 C1 C6 118.5(2) . .
C4 C3 C2 120.0(2) . .
C24 C21 C23 109.1(4) . .
C24 C21 C22 107.7(3) . .
C23 C21 C22 110.7(4) . .
C24 C21 C18 111.8(3) . .
C23 C21 C18 108.8(3) . .
C22 C21 C18 108.8(3) . .
C6 C5 C4 124.7(3) . .
C3 C4 C5 117.2(2) . .
C3 C4 C7 121.8(3) . .
C5 C4 C7 120.9(3) . .
C9' C7 C10 137.8(14) . .
C9' C7 C8 61.1(15) . .
C10 C7 C8 108.4(4) . .
C9' C7 C9 48.2(14) . .
C10 C7 C9 110.8(3) . .
C8 C7 C9 106.8(3) . .
C9' C7 C4 111.7(14) . .
C10 C7 C4 109.9(3) . .
C8 C7 C4 112.3(3) . .
C9 C7 C4 108.6(3) . .
C9' C7 C10' 117.6(19) . .
C10 C7 C10' 38.1(14) . .
C8 C7 C10' 134.3(14) . .
C9 C7 C10' 75.5(14) . .
C4 C7 C10' 109.6(14) . .
C9' C7 C8' 107.7(17) . .
C10 C7 C8' 66.8(9) . .
C8 C7 C8' 47.8(9) . .
C9 C7 C8' 143.9(10) . .
C4 C7 C8' 105.5(9) . .
C10' C7 C8' 103.7(17) . .
C19 C18 C17 116.9(3) . .
C19 C18 C21 120.4(3) . .
C17 C18 C21 122.7(3) . .
C19 C20 C15 117.4(2) . .
C19 C20 C25 121.3(3) . .
C15 C20 C25 121.3(3) . .
C20 C25 C27 109.0(3) . .
C20 C25 C28 111.9(3) . .
C27 C25 C28 107.4(4) . .
C20 C25 C26 109.7(3) . .
C27 C25 C26 111.2(4) . .
C28 C25 C26 107.6(4) . .
C14 C11 C12 107.1(3) . .
C14 C11 C13 109.8(3) . .
C12 C11 C13 108.6(3) . .
C14 C11 C6 109.9(3) . .
C12 C11 C6 111.6(3) . .
C13 C11 C6 109.8(3) . .
C29 O3 C29 109.5(3) 2_655 .
C29 O3 Hf1 125.27(15) 2_655 .
C29 O3 Hf1 125.27(15) . .
C15 O2 Hf1 136.67(16) . .
O3 C29 C30 104.8(3) . .
C30 C30 C29 110.4(2) 2_655 .

loop_
_geom_bond_atom_site_label_1
_geom_bond_atom_site_label_2
_geom_bond_distance
_geom_bond_site_symmetry_2
Hf1 O1 1.9966(17) 2_655
Hf1 O1 1.9967(17) .
Hf1 O2 2.0817(17) .
Hf1 O2 2.0817(17) 2_655
Hf1 O3 2.196(2) .
Hf1 Se1 2.8910(3) .
Hf1 Se1 2.8910(3) 2_655
Se1 C16 1.915(2) .
Se1 C2 1.926(2) .
C15 O2 1.344(3) .
C15 C16 1.389(3) .
C15 C20 1.425(4) .
O1 C1 1.342(3) .
C17 C18 1.385(4) .
C17 C16 1.386(3) .
C2 C3 1.388(3) .
C2 C1 1.401(3) .
C19 C18 1.385(4) .
C19 C20 1.394(4) .
C6 C5 1.391(4) .
C6 C1 1.415(3) .
C6 C11 1.544(4) .
C3 C4 1.388(4) .
C21 C24 1.524(5) .
C21 C23 1.539(6) .
C21 C22 1.541(5) .
C21 C18 1.543(4) .
C5 C4 1.392(4) .
C4 C7 1.543(4) .
C7 C9' 1.499(18) .
C7 C10 1.516(5) .
C7 C8 1.532(6) .
C7 C9 1.535(5) .
C7 C10' 1.565(17) .
C7 C8' 1.584(16) .
C20 C25 1.533(4) .
C25 C27 1.536(7) .
C25 C28 1.545(5) .
C25 C26 1.550(6) .
C11 C14 1.530(5) .
C11 C12 1.537(4) .
C11 C13 1.542(5) .
O3 C29 1.456(3) 2_655
O3 C29 1.456(3) .
C29 C30 1.485(5) .
C30 C30 1.338(8) 2_655

loop_
_platon_squeeze_void_nr
_platon_squeeze_void_average_x
_platon_squeeze_void_average_y
_platon_squeeze_void_average_z
_platon_squeeze_void_volume
_platon_squeeze_void_count_electrons
_platon_squeeze_void_content
1 0.250 0.750 0.500 298 84 ' '
2 0.250 0.250 1.000 298 85 ' '
3 0.250 0.133 0.250 306 92 ' '
4 0.250 0.864 0.750 306 92 ' '
5 0.750 0.250 0.500 298 84 ' '
6 0.750 0.750 1.000 298 85 ' '
7 0.750 0.633 0.250 306 92 ' '
8 0.750 0.364 0.750 306 92 ' '
